data_4003505
loop_
_publ_author_name
'Pfrunder, Michael C.'
'Whittaker, Jacob J.'
'Parsons, Simon'
'Moubaraki, Boujemaa'
'Murray, Keith S.'
'Moggach, Stephen A.'
'Sharma, Neeraj'
'Micallef, Aaron S.'
'Clegg, Jack K.'
'McMurtrie, John C.'

_publ_section_title
;
 Controlling Spin Switching with Anionic Supramolecular Frameworks
;
_journal_name_full 'Chemistry of Materials'
_journal_paper_doi 10.1021/acs.chemmater.0c00375
_journal_year 2020
_chemical_formula_moiety 'C30 H22 Co N6, 3(C6 F4 I2), 2(I)'
_chemical_formula_sum 'C48 H22 Co F12 I8 N6'
_chemical_formula_weight 1984.84
_space_group_crystal_system monoclinic
_space_group_IT_number 14
_space_group_name_Hall '-P 2ybc'
_space_group_name_H-M_alt 'P 1 21/c 1'
_atom_sites_solution_hydrogens geom
_atom_sites_solution_primary direct
_atom_sites_solution_secondary difmap
_audit_creation_date 2019-05-24
_audit_creation_method
;
Olex2 1.2
(compiled 2018.05.29 svn.r3508 for OlexSys, GUI svn.r5506)
;
_cell_angle_alpha 90
_cell_angle_beta 91.371(4)
_cell_angle_gamma 90
_cell_formula_units_Z 4
_cell_length_a 19.3934(9)
_cell_length_b 12.3384(8)
_cell_length_c 25.1198(13)
_cell_measurement_reflns_used 4415
_cell_measurement_temperature 385(2)
_cell_measurement_theta_max 24.7440
_cell_measurement_theta_min 3.5420
_cell_volume 6009.0(6)
_computing_cell_refinement
;
CrysAlis RED, Oxford Diffraction Ltd.,
Version 1.171.32.13 (release 29-11-2007 CrysAlis171 .NET)
(compiled Nov 29 2007,17:23:28)
;
_computing_data_collection
;
CrysAlis CCD, Oxford Diffraction Ltd.,
Version 1.171.32.13 (release 29-11-2007 CrysAlis171 .NET)
(compiled Nov 29 2007,17:23:28)
;
_computing_data_reduction
;
CrysAlis RED, Oxford Diffraction Ltd.,
Version 1.171.32.13 (release 29-11-2007 CrysAlis171 .NET)
(compiled Nov 29 2007,17:23:28)
;
_computing_molecular_graphics 'Olex2 (Dolomanov et al., 2009)'
_computing_publication_material 'Olex2 (Dolomanov et al., 2009)'
_computing_structure_refinement 'ShelXL (Sheldrick, 2015)'
_computing_structure_solution 'SIR97 (Altomare, et. al. 1997)'
_diffrn_ambient_temperature 385.15
_diffrn_detector_area_resol_mean 16.0774
_diffrn_measured_fraction_theta_full 0.997
_diffrn_measured_fraction_theta_max 0.859
_diffrn_measurement_device_type 'Oxford Gemini'
_diffrn_measurement_method \w
_diffrn_radiation_source 'Enhance (Mo) X-ray Source'
_diffrn_radiation_type MoK\a
_diffrn_radiation_wavelength 0.71073
_diffrn_reflns_av_R_equivalents 0.0343
_diffrn_reflns_av_unetI/netI 0.0557
_diffrn_reflns_Laue_measured_fraction_full 0.997
_diffrn_reflns_Laue_measured_fraction_max 0.859
_diffrn_reflns_limit_h_max 25
_diffrn_reflns_limit_h_min -25
_diffrn_reflns_limit_k_max 9
_diffrn_reflns_limit_k_min -16
_diffrn_reflns_limit_l_max 33
_diffrn_reflns_limit_l_min -32
_diffrn_reflns_number 26329
_diffrn_reflns_point_group_measured_fraction_full 0.997
_diffrn_reflns_point_group_measured_fraction_max 0.859
_diffrn_reflns_theta_full 25.000
_diffrn_reflns_theta_max 28.874
_diffrn_reflns_theta_min 3.142
_exptl_absorpt_coefficient_mu 4.470
_exptl_absorpt_correction_T_max 1.00000
_exptl_absorpt_correction_T_min 0.80214
_exptl_absorpt_correction_type multi-scan
_exptl_absorpt_process_details
;
CrysAlisPro, Agilent Technologies,
Version 1.171.36.32 (release 02-08-2013 CrysAlis171 .NET)
(compiled Aug  2 2013,16:46:58)
Empirical absorption correction using spherical harmonics,
 implemented in SCALE3 ABSPACK scaling algorithm.
;
_exptl_crystal_colour brown
_exptl_crystal_density_diffrn 2.194
_exptl_crystal_density_method 'not measured'
_exptl_crystal_description block
_exptl_crystal_F_000 3644
_exptl_crystal_size_max 0.3
_exptl_crystal_size_mid 0.3
_exptl_crystal_size_min 0.3
_refine_diff_density_max 2.463
_refine_diff_density_min -4.204
_refine_diff_density_rms 0.199
_refine_ls_extinction_method none
_refine_ls_goodness_of_fit_ref 1.031
_refine_ls_hydrogen_treatment constr
_refine_ls_matrix_type full
_refine_ls_number_parameters 611
_refine_ls_number_reflns 13560
_refine_ls_number_restraints 0
_refine_ls_restrained_S_all 1.031
_refine_ls_R_factor_all 0.1531
_refine_ls_R_factor_gt 0.0934
_refine_ls_shift/su_max 0.000
_refine_ls_shift/su_mean 0.000
_refine_ls_structure_factor_coef Fsqd
_refine_ls_weighting_details 'w=1/[\s^2^(Fo^2^)+(0.1236P)^2^+49.9260P] where P=(Fo^2^+2Fc^2^)/3'
_refine_ls_weighting_scheme calc
_refine_ls_wR_factor_gt 0.2372
_refine_ls_wR_factor_ref 0.2824
_reflns_Friedel_coverage 0.000
_reflns_number_gt 7666
_reflns_number_total 13560
_reflns_threshold_expression 'I > 2\s(I)'
_cod_data_source_file Coterpy2_I2_13DITFB_385K_desolvated.cif
_cod_data_source_block Coterpy2_I2_13DITFB_385K_desolvated
_cod_database_code 4003505
_shelx_shelxl_version_number 2018/3
_shelx_space_group_comment
;
The symmetry employed for this shelxl refinement is uniquely defined
by the following loop, which should always be used as a source of
symmetry information in preference to the above space-group names.
They are only intended as comments.
;
_olex2_refinement_description
;
1. Fixed Uiso
 At 1.2 times of:
  All C(H) groups
2. Uiso/Uaniso restraints and constraints
Uiso(I5C) = Uiso(C43C) = Uiso(C44C) = Uiso(C48C) = Uiso(C45C) = Uiso(F9C) =
Uiso(C47C) = Uiso(F12C) = Uiso(C46C) = Uiso(I6C) = Uiso(F11C) = Uiso(F10C)
3. Others
 Fixed Sof: I5A(0.5) C43A(0.5) C44A(0.5) C45A(0.5) C48A(0.5) C47A(0.5)
 C46A(0.5) F9A(0.5) F12A(0.5) F11A(0.5) F10A(0.5) I6A(0.5) I5B(0.25) C43B(0.25)
 C44B(0.25) C45B(0.25) C48B(0.25) C47B(0.25) C46B(0.25) F9B(0.25) F12B(0.25)
 F11B(0.25) F10B(0.25) I6B(0.25) I5C(0.25) C43C(0.25) C44C(0.25) C45C(0.25)
 C48C(0.25) C47C(0.25) C46C(0.25) F9C(0.25) F12C(0.25) F11C(0.25) F10C(0.25)
 I6C(0.25)
4.a Free rotating group:
 I5A(C43A,C44A,C45A,C48A,C47A,C46A,F9A,F12A,F11A,F10A,I6A), I5B(C43B,C44B,C45B,
 C48B,C47B,C46B,F9B,F12B,F11B,F10B,I6B), I5C(C43C,C44C,C45C,C48C,C47C,C46C,F9C,
 F12C,F11C,F10C,I6C)
4.b Aromatic/amide H refined with riding coordinates:
 C1(H1), C2(H2), C3(H3), C4(H4), C7(H7), C8(H8), C9(H9), C12(H12), C13(H13),
 C14(H14), C15(H15), C30(H30), C29(H29), C28(H28), C27(H27), C24(H24), C23(H23),
  C22(H22), C19(H19), C18(H18), C17(H17), C16(H16)
;
_olex2_submission_special_instructions 'No special instructions were received'

loop_
_space_group_symop_operation_xyz
'x, y, z'
'-x, y+1/2, -z+1/2'
'-x, -y, -z'
'x, -y-1/2, z-1/2'

loop_
_atom_site_label
_atom_site_type_symbol
_atom_site_fract_x
_atom_site_fract_y
_atom_site_fract_z
_atom_site_U_iso_or_equiv
_atom_site_adp_type
_atom_site_occupancy
_atom_site_site_symmetry_order
_atom_site_calc_flag
_atom_site_refinement_flags_posn
_atom_site_refinement_flags_adp
_atom_site_refinement_flags_occupancy
_atom_site_disorder_assembly
_atom_site_disorder_group
C1 C 0.1614(9) 0.4650(13) 0.0925(6) 0.082(5) Uani 1 1 d . . . . .
H1 H 0.174678 0.452864 0.057626 0.098 Uiso 1 1 calc R . . . .
C2 C 0.1161(10) 0.5424(15) 0.1008(8) 0.096(5) Uani 1 1 d . . . . .
H2 H 0.095529 0.579276 0.072295 0.116 Uiso 1 1 calc R . . . .
C3 C 0.1003(9) 0.5670(16) 0.1502(9) 0.103(6) Uani 1 1 d . . . . .
H3 H 0.070659 0.624585 0.156564 0.123 Uiso 1 1 calc R . . . .
C4 C 0.1269(8) 0.5088(13) 0.1921(6) 0.083(5) Uani 1 1 d . . . . .
H4 H 0.114412 0.524168 0.226804 0.100 Uiso 1 1 calc R . . . .
C5 C 0.1729(6) 0.4265(11) 0.1817(5) 0.060(3) Uani 1 1 d . . . . .
C6 C 0.2022(6) 0.3523(11) 0.2216(4) 0.053(3) Uani 1 1 d . . . . .
C7 C 0.1888(8) 0.3519(13) 0.2759(5) 0.074(4) Uani 1 1 d . . . . .
H7 H 0.158182 0.402076 0.289585 0.089 Uiso 1 1 calc R . . . .
C8 C 0.2209(8) 0.2770(16) 0.3097(5) 0.086(5) Uani 1 1 d . . . . .
H8 H 0.211349 0.276084 0.345818 0.103 Uiso 1 1 calc R . . . .
C9 C 0.2665(8) 0.2052(13) 0.2893(5) 0.071(4) Uani 1 1 d . . . . .
H9 H 0.289764 0.156208 0.311328 0.086 Uiso 1 1 calc R . . . .
C10 C 0.2778(6) 0.2065(10) 0.2340(5) 0.052(3) Uani 1 1 d . . . . .
C11 C 0.3239(6) 0.1310(11) 0.2062(5) 0.058(3) Uani 1 1 d . . . . .
C12 C 0.3616(10) 0.0533(15) 0.2300(7) 0.097(6) Uani 1 1 d . . . . .
H12 H 0.360936 0.043922 0.266733 0.116 Uiso 1 1 calc R . . . .
C13 C 0.4020(11) -0.0133(17) 0.1986(10) 0.115(7) Uani 1 1 d . . . . .
H13 H 0.427992 -0.069106 0.213773 0.138 Uiso 1 1 calc R . . . .
C14 C 0.4026(10) 0.0049(16) 0.1452(8) 0.101(6) Uani 1 1 d . . . . .
H14 H 0.430203 -0.036964 0.123441 0.121 Uiso 1 1 calc R . . . .
C15 C 0.3630(9) 0.0837(14) 0.1242(7) 0.085(5) Uani 1 1 d . . . . .
H15 H 0.362930 0.094595 0.087600 0.102 Uiso 1 1 calc R . . . .
C30 C 0.3786(10) 0.4325(16) 0.1619(7) 0.100(6) Uani 1 1 d . . . . .
H30 H 0.364185 0.423720 0.196721 0.120 Uiso 1 1 calc R . . . .
C29 C 0.4330(12) 0.4984(19) 0.1533(10) 0.120(7) Uani 1 1 d . . . . .
H29 H 0.455396 0.534512 0.181238 0.144 Uiso 1 1 calc R . . . .
C28 C 0.4538(12) 0.5100(16) 0.1023(11) 0.124(8) Uani 1 1 d . . . . .
H28 H 0.491830 0.553588 0.095745 0.148 Uiso 1 1 calc R . . . .
C27 C 0.4206(8) 0.4595(13) 0.0597(7) 0.085(5) Uani 1 1 d . . . . .
H27 H 0.433740 0.470656 0.024767 0.102 Uiso 1 1 calc R . . . .
C26 C 0.3663(7) 0.3909(11) 0.0724(5) 0.060(3) Uani 1 1 d . . . . .
C25 C 0.3269(6) 0.3335(10) 0.0329(5) 0.057(3) Uani 1 1 d . . . . .
C24 C 0.3375(8) 0.3277(13) -0.0221(5) 0.073(4) Uani 1 1 d . . . . .
H24 H 0.373181 0.366996 -0.036945 0.087 Uiso 1 1 calc R . . . .
C23 C 0.2959(8) 0.2646(15) -0.0539(6) 0.081(4) Uani 1 1 d . . . . .
H23 H 0.304024 0.259728 -0.090146 0.097 Uiso 1 1 calc R . . . .
C22 C 0.2423(8) 0.2085(13) -0.0325(5) 0.073(4) Uani 1 1 d . . . . .
H22 H 0.212061 0.169131 -0.054358 0.088 Uiso 1 1 calc R . . . .
C21 C 0.2337(7) 0.2111(10) 0.0225(5) 0.055(3) Uani 1 1 d . . . . .
C20 C 0.1825(6) 0.1491(11) 0.0518(5) 0.057(3) Uani 1 1 d . . . . .
C19 C 0.1354(8) 0.0779(13) 0.0277(6) 0.081(4) Uani 1 1 d . . . . .
H19 H 0.132943 0.069500 -0.009115 0.097 Uiso 1 1 calc R . . . .
C18 C 0.0926(9) 0.0201(16) 0.0606(8) 0.098(6) Uani 1 1 d . . . . .
H18 H 0.062041 -0.030662 0.046170 0.118 Uiso 1 1 calc R . . . .
C17 C 0.0951(9) 0.0369(17) 0.1123(8) 0.095(5) Uani 1 1 d . . . . .
H17 H 0.065872 -0.001306 0.134333 0.114 Uiso 1 1 calc R . . . .
C16 C 0.1416(8) 0.1121(13) 0.1342(6) 0.074(4) Uani 1 1 d . . . . .
H16 H 0.142360 0.123897 0.170809 0.088 Uiso 1 1 calc R . . . .
C33 C 0.0523(7) 0.8941(14) 0.3152(5) 0.074(4) Uani 1 1 d . . . . .
C32 C 0.0235(7) 0.8558(12) 0.3605(5) 0.066(4) Uani 1 1 d . . . . .
C31 C 0.0473(7) 0.8804(12) 0.4108(5) 0.062(3) Uani 1 1 d . . . . .
C36 C 0.1014(8) 0.9513(12) 0.4156(5) 0.066(3) Uani 1 1 d . . . . .
C35 C 0.1315(8) 0.9957(14) 0.3717(6) 0.083(5) Uani 1 1 d . . . . .
C34 C 0.1072(8) 0.9649(14) 0.3219(6) 0.077(4) Uani 1 1 d . . . . .
N1 N 0.1905(5) 0.4009(9) 0.1319(4) 0.059(3) Uani 1 1 d . . . . .
N2 N 0.2460(5) 0.2776(8) 0.2027(4) 0.048(2) Uani 1 1 d . . . . .
N3 N 0.3242(5) 0.1465(8) 0.1537(4) 0.055(2) Uani 1 1 d . . . . .
N6 N 0.3443(6) 0.3790(9) 0.1227(4) 0.061(3) Uani 1 1 d . . . . .
N5 N 0.2753(5) 0.2723(8) 0.0529(4) 0.049(2) Uani 1 1 d . . . . .
N4 N 0.1842(5) 0.1664(8) 0.1046(4) 0.055(2) Uani 1 1 d . . . . .
F1 F -0.0299(5) 0.7849(9) 0.3556(3) 0.098(3) Uani 1 1 d . . . . .
F4 F 0.1275(5) 0.9802(8) 0.4626(3) 0.092(3) Uani 1 1 d . . . . .
F3 F 0.1851(5) 1.0598(9) 0.3769(4) 0.107(3) Uani 1 1 d . . . . .
F2 F 0.1371(6) 1.0084(11) 0.2793(4) 0.124(4) Uani 1 1 d . . . . .
Co1 Co 0.26140(8) 0.27538(13) 0.12820(5) 0.0466(4) Uani 1 1 d . . . . .
I8 I 0.55175(5) 0.77608(10) 0.15335(4) 0.0823(3) Uani 1 1 d . . . . .
I7 I 0.04478(5) 0.29052(8) 0.39257(4) 0.0688(3) Uani 1 1 d . . . . .
I2 I 0.01646(6) 0.84801(11) 0.23865(4) 0.0928(4) Uani 1 1 d . . . . .
I1 I 0.00514(6) 0.81274(9) 0.48034(4) 0.0790(3) Uani 1 1 d . . . . .
I3 I 0.47218(7) 0.71199(11) 0.27860(5) 0.0949(4) Uani 1 1 d . . . . .
C37 C 0.4296(8) 0.6520(12) 0.3492(6) 0.072(4) Uani 1 1 d . . . . .
C38 C 0.4597(7) 0.6747(11) 0.3984(6) 0.065(3) Uani 1 1 d . . . . .
C39 C 0.4368(7) 0.6329(11) 0.4458(6) 0.068(4) Uani 1 1 d . . . . .
C42 C 0.3757(8) 0.5804(13) 0.3505(8) 0.080(4) Uani 1 1 d . . . . .
C41 C 0.3502(8) 0.5429(12) 0.3938(7) 0.074(4) Uani 1 1 d . . . . .
C40 C 0.3809(9) 0.5669(13) 0.4415(7) 0.084(5) Uani 1 1 d . . . . .
F5 F 0.5141(5) 0.7409(8) 0.4008(4) 0.097(3) Uani 1 1 d . . . . .
F8 F 0.3445(6) 0.5567(9) 0.3018(4) 0.109(3) Uani 1 1 d . . . . .
F7 F 0.2944(5) 0.4744(8) 0.3915(5) 0.106(3) Uani 1 1 d . . . . .
F6 F 0.3542(5) 0.5219(9) 0.4861(4) 0.104(3) Uani 1 1 d . . . . .
I4 I 0.48312(6) 0.67019(10) 0.52010(4) 0.0851(3) Uani 1 1 d . . . . .
I5A I 0.31606(18) 0.8779(3) 0.48252(17) 0.1470(13) Uiso 0.5 1 d . . P A 1
C43A C 0.2658(2) 0.8131(3) 0.41400(14) 0.083(9) Uiso 0.5 1 d G . P A 1
C44A C 0.21978(13) 0.7283(2) 0.41811(11) 0.105(14) Uiso 0.5 1 d G . P A 1
C45A C 0.1872(2) 0.6793(3) 0.37550(9) 0.082(15) Uiso 0.5 1 d G . P A 1
C48A C 0.2808(4) 0.8423(6) 0.36243(15) 0.124(15) Uiso 0.5 1 d G . P A 1
C47A C 0.2515(5) 0.8014(7) 0.32140(13) 0.126(16) Uiso 0.5 1 d G . P A 1
C46A C 0.2053(4) 0.7210(6) 0.32606(10) 0.119(17) Uiso 0.5 1 d G . P A 1
F9A F 0.2040(2) 0.6939(3) 0.46635(10) 0.133(9) Uiso 0.5 1 d G . P A 1
F12A F 0.3261(5) 0.9273(8) 0.35767(19) 0.141(9) Uiso 0.5 1 d G . P A 1
F11A F 0.2680(7) 0.8385(11) 0.27214(15) 0.153(10) Uiso 0.5 1 d G . P A 1
F10A F 0.1768(5) 0.6759(8) 0.28115(10) 0.130(8) Uiso 0.5 1 d G . P A 1
I6A I 0.11683(12) 0.5515(2) 0.38228(11) 0.0559(5) Uiso 0.5 1 d G . P A 1
I5B I 0.2967(3) 0.8462(4) 0.5096(2) 0.0943(14) Uiso 0.25 1 d . . P B 2
C43B C 0.2579(3) 0.8067(5) 0.4327(2) 0.066(14) Uiso 0.25 1 d G . P B 2
C44B C 0.2085(2) 0.7268(4) 0.42567(18) 0.056(14) Uiso 0.25 1 d G . P B 2
C45B C 0.1828(4) 0.6938(6) 0.37707(18) 0.08(3) Uiso 0.25 1 d G . P B 2
C48B C 0.2835(7) 0.8481(11) 0.3860(2) 0.062(13) Uiso 0.25 1 d G . P B 2
C47B C 0.2610(9) 0.8223(13) 0.3399(2) 0.21(6) Uiso 0.25 1 d G . P B 2
C46B C 0.2115(7) 0.7467(11) 0.33374(18) 0.13(4) Uiso 0.25 1 d G . P B 2
F9B F 0.1825(3) 0.6811(6) 0.46859(18) 0.100(13) Uiso 0.25 1 d G . P B 2
F12B F 0.3321(9) 0.9285(13) 0.3924(3) 0.095(11) Uiso 0.25 1 d G . P B 2
F11B F 0.2879(12) 0.8708(19) 0.2963(2) 0.121(14) Uiso 0.25 1 d G . P B 2
F10B F 0.1904(9) 0.7177(14) 0.28361(18) 0.120(15) Uiso 0.25 1 d G . P B 2
I6B I 0.1074(3) 0.5733(5) 0.3669(2) 0.100(2) Uiso 0.25 1 d G . P B 2
I5C I 0.2907(6) 0.8094(9) 0.5511(5) 0.201(4) Uiso 0.25 1 d . . P C 3
C43C C 0.2591(6) 0.7823(10) 0.4711(4) 0.201(4) Uiso 0.25 1 d G . P C 3
C44C C 0.2119(5) 0.7021(9) 0.4582(4) 0.201(4) Uiso 0.25 1 d G . P C 3
C45C C 0.1909(7) 0.6768(12) 0.4072(4) 0.201(4) Uiso 0.25 1 d G . P C 3
C48C C 0.2878(12) 0.8332(17) 0.4279(5) 0.201(4) Uiso 0.25 1 d G . P C 3
C47C C 0.2696(15) 0.815(2) 0.3799(5) 0.201(4) Uiso 0.25 1 d G . P C 3
C46C C 0.2222(12) 0.7386(18) 0.3680(4) 0.201(4) Uiso 0.25 1 d G . P C 3
F9C F 0.1832(7) 0.6477(12) 0.4975(4) 0.201(4) Uiso 0.25 1 d G . P C 3
F12C F 0.3343(15) 0.914(2) 0.4401(6) 0.201(4) Uiso 0.25 1 d G . P C 3
F11C F 0.299(2) 0.872(3) 0.3400(5) 0.201(4) Uiso 0.25 1 d G . P C 3
F10C F 0.2058(16) 0.718(2) 0.3159(4) 0.201(4) Uiso 0.25 1 d G . P C 3
I6C I 0.1188(8) 0.5555(13) 0.3882(6) 0.201(4) Uiso 0.25 1 d G . P C 3

loop_
_atom_site_aniso_label
_atom_site_aniso_U_11
_atom_site_aniso_U_22
_atom_site_aniso_U_33
_atom_site_aniso_U_23
_atom_site_aniso_U_13
_atom_site_aniso_U_12
C1 0.116(13) 0.070(9) 0.059(8) 0.019(7) -0.015(8) 0.009(10)
C2 0.111(13) 0.083(12) 0.094(13) 0.025(10) -0.011(10) 0.043(11)
C3 0.086(11) 0.099(13) 0.123(16) 0.015(12) -0.009(11) 0.051(11)
C4 0.095(11) 0.087(11) 0.067(9) -0.021(8) 0.003(8) 0.034(10)
C5 0.059(7) 0.068(8) 0.051(7) -0.006(6) -0.002(6) 0.006(6)
C6 0.053(6) 0.070(8) 0.037(6) -0.009(5) 0.001(5) -0.007(6)
C7 0.079(9) 0.096(11) 0.049(7) -0.013(7) 0.005(7) 0.019(9)
C8 0.089(11) 0.127(14) 0.041(7) -0.007(8) 0.005(7) 0.018(11)
C9 0.077(9) 0.093(11) 0.044(7) 0.006(7) -0.002(6) -0.004(8)
C10 0.046(6) 0.061(7) 0.049(6) 0.007(6) -0.004(5) -0.004(6)
C11 0.051(7) 0.063(8) 0.059(7) 0.005(6) 0.005(5) 0.008(6)
C12 0.113(13) 0.096(13) 0.082(11) 0.030(10) 0.012(10) 0.038(11)
C13 0.116(16) 0.091(14) 0.140(19) 0.005(13) 0.009(13) 0.041(12)
C14 0.108(14) 0.092(13) 0.103(14) -0.022(11) 0.011(11) 0.036(11)
C15 0.095(11) 0.086(11) 0.074(10) -0.007(8) 0.011(8) 0.026(10)
C30 0.112(14) 0.110(14) 0.079(11) -0.033(10) 0.009(10) -0.020(12)
C29 0.128(17) 0.110(16) 0.121(17) -0.038(14) -0.008(14) -0.037(14)
C28 0.124(17) 0.078(13) 0.17(2) -0.011(14) -0.014(17) -0.033(12)
C27 0.087(11) 0.073(10) 0.095(11) -0.001(9) 0.008(9) -0.031(9)
C26 0.061(7) 0.056(7) 0.063(8) 0.007(6) -0.003(6) 0.004(6)
C25 0.058(7) 0.059(7) 0.055(7) 0.015(6) 0.018(6) 0.002(6)
C24 0.077(9) 0.090(10) 0.052(7) 0.024(7) 0.021(7) 0.001(8)
C23 0.083(10) 0.116(13) 0.043(7) 0.011(8) 0.012(7) -0.003(10)
C22 0.085(10) 0.088(10) 0.048(7) -0.020(7) -0.001(7) 0.002(9)
C21 0.066(7) 0.054(7) 0.047(6) -0.004(6) -0.004(5) 0.011(6)
C20 0.057(7) 0.061(8) 0.053(7) -0.003(6) 0.002(5) -0.004(6)
C19 0.086(10) 0.085(11) 0.070(9) 0.000(8) -0.012(8) -0.011(9)
C18 0.085(11) 0.109(14) 0.100(13) -0.010(11) -0.005(10) -0.036(11)
C17 0.077(10) 0.113(14) 0.096(13) 0.023(11) 0.015(9) -0.012(11)
C16 0.073(9) 0.090(11) 0.058(8) 0.005(7) -0.002(7) -0.004(9)
C33 0.063(8) 0.103(12) 0.055(8) 0.000(8) -0.005(6) 0.000(9)
C32 0.063(8) 0.081(10) 0.055(7) 0.000(7) -0.003(6) -0.009(7)
C31 0.064(8) 0.073(9) 0.049(7) 0.004(6) 0.002(6) 0.000(7)
C36 0.080(9) 0.072(9) 0.047(7) -0.001(6) -0.002(6) -0.002(8)
C35 0.082(10) 0.091(12) 0.076(10) -0.014(9) 0.007(8) -0.030(9)
C34 0.083(10) 0.093(11) 0.056(8) 0.016(8) 0.021(7) -0.005(9)
N1 0.069(6) 0.061(6) 0.046(5) -0.007(5) 0.010(5) 0.011(5)
N2 0.042(5) 0.055(6) 0.048(5) -0.005(4) -0.001(4) 0.003(5)
N3 0.051(5) 0.055(6) 0.060(6) -0.004(5) 0.003(5) 0.010(5)
N6 0.083(7) 0.058(6) 0.043(5) -0.008(5) 0.009(5) 0.006(6)
N5 0.056(5) 0.043(5) 0.048(5) 0.001(4) 0.008(4) 0.007(5)
N4 0.053(5) 0.058(6) 0.053(6) 0.003(5) 0.011(4) -0.004(5)
F1 0.108(7) 0.127(8) 0.060(5) -0.009(5) 0.006(5) -0.034(6)
F4 0.099(6) 0.110(7) 0.067(5) -0.014(5) -0.006(4) -0.018(6)
F3 0.101(7) 0.118(8) 0.102(7) 0.003(6) 0.016(5) -0.043(6)
F2 0.134(9) 0.164(11) 0.075(6) 0.028(7) 0.035(6) -0.035(8)
Co1 0.0534(8) 0.0496(9) 0.0371(7) 0.0005(6) 0.0070(6) 0.0040(7)
I8 0.0735(6) 0.0937(8) 0.0802(7) 0.0131(6) 0.0102(5) 0.0007(6)
I7 0.0735(6) 0.0779(6) 0.0551(5) 0.0040(4) 0.0032(4) -0.0092(5)
I2 0.0981(8) 0.1267(10) 0.0535(5) -0.0042(6) 0.0004(5) 0.0001(7)
I1 0.0874(7) 0.0927(8) 0.0571(5) 0.0048(5) 0.0088(5) -0.0098(6)
I3 0.1133(9) 0.0954(8) 0.0760(7) 0.0148(6) 0.0031(6) -0.0067(7)
C37 0.079(9) 0.065(9) 0.073(9) -0.009(7) 0.002(7) 0.003(8)
C38 0.069(8) 0.059(8) 0.068(9) -0.005(7) -0.003(7) -0.004(7)
C39 0.065(8) 0.056(8) 0.082(10) 0.002(7) 0.006(7) -0.009(7)
C42 0.069(9) 0.067(10) 0.104(13) -0.013(9) -0.007(9) 0.007(8)
C41 0.073(9) 0.062(9) 0.086(11) -0.001(8) -0.015(8) -0.009(8)
C40 0.094(11) 0.074(10) 0.085(11) 0.020(9) 0.033(9) 0.006(9)
F5 0.108(7) 0.103(7) 0.082(6) 0.000(5) 0.012(5) -0.042(6)
F8 0.123(8) 0.118(8) 0.084(6) -0.002(6) -0.030(6) -0.030(7)
F7 0.084(6) 0.095(7) 0.139(9) 0.002(6) -0.006(6) -0.026(6)
F6 0.102(7) 0.109(7) 0.101(7) 0.027(6) 0.018(5) -0.016(6)
I4 0.0910(7) 0.0868(7) 0.0774(7) 0.0005(5) 0.0005(5) -0.0027(6)

loop_
_atom_type_symbol
_atom_type_description
_atom_type_scat_dispersion_real
_atom_type_scat_dispersion_imag
_atom_type_scat_source
C C 0.0033 0.0016 'International Tables Vol C Tables 4.2.6.8 and 6.1.1.4'
H H 0.0000 0.0000 'International Tables Vol C Tables 4.2.6.8 and 6.1.1.4'
Co Co 0.3494 0.9721 'International Tables Vol C Tables 4.2.6.8 and 6.1.1.4'
F F 0.0171 0.0103 'International Tables Vol C Tables 4.2.6.8 and 6.1.1.4'
I I -0.4742 1.8119 'International Tables Vol C Tables 4.2.6.8 and 6.1.1.4'
N N 0.0061 0.0033 'International Tables Vol C Tables 4.2.6.8 and 6.1.1.4'

loop_
_geom_angle_atom_site_label_1
_geom_angle_atom_site_label_2
_geom_angle_atom_site_label_3
_geom_angle
_geom_angle_site_symmetry_1
_geom_angle_site_symmetry_3
_geom_angle_publ_flag
C2 C1 H1 117.8 . . ?
C2 C1 N1 124.4(15) . . ?
N1 C1 H1 117.8 . . ?
C1 C2 H2 120.5 . . ?
C1 C2 C3 119.1(16) . . ?
C3 C2 H2 120.5 . . ?
C2 C3 H3 119.6 . . ?
C2 C3 C4 120.8(16) . . ?
C4 C3 H3 119.6 . . ?
C3 C4 H4 120.8 . . ?
C3 C4 C5 118.4(15) . . ?
C5 C4 H4 120.8 . . ?
C4 C5 C6 124.9(12) . . ?
N1 C5 C4 122.0(12) . . ?
N1 C5 C6 112.8(11) . . ?
C7 C6 C5 126.5(12) . . ?
N2 C6 C5 115.1(10) . . ?
N2 C6 C7 118.4(12) . . ?
C6 C7 H7 119.7 . . ?
C8 C7 C6 120.6(13) . . ?
C8 C7 H7 119.7 . . ?
C7 C8 H8 120.5 . . ?
C9 C8 C7 119.1(13) . . ?
C9 C8 H8 120.5 . . ?
C8 C9 H9 120.6 . . ?
C8 C9 C10 118.9(13) . . ?
C10 C9 H9 120.6 . . ?
C9 C10 C11 124.6(12) . . ?
N2 C10 C9 120.7(12) . . ?
N2 C10 C11 114.7(10) . . ?
C12 C11 C10 124.9(13) . . ?
N3 C11 C10 113.2(11) . . ?
N3 C11 C12 122.0(13) . . ?
C11 C12 H12 120.7 . . ?
C11 C12 C13 118.6(17) . . ?
C13 C12 H12 120.7 . . ?
C12 C13 H13 120.7 . . ?
C14 C13 C12 118.7(18) . . ?
C14 C13 H13 120.7 . . ?
C13 C14 H14 120.4 . . ?
C15 C14 C13 119.3(16) . . ?
C15 C14 H14 120.4 . . ?
C14 C15 H15 118.8 . . ?
N3 C15 C14 122.4(16) . . ?
N3 C15 H15 118.8 . . ?
C29 C30 H30 118.3 . . ?
N6 C30 H30 118.3 . . ?
N6 C30 C29 123.4(18) . . ?
C30 C29 H29 121.2 . . ?
C30 C29 C28 117.7(19) . . ?
C28 C29 H29 121.2 . . ?
C29 C28 H28 118.7 . . ?
C29 C28 C27 123(2) . . ?
C27 C28 H28 118.7 . . ?
C28 C27 H27 122.1 . . ?
C28 C27 C26 115.9(17) . . ?
C26 C27 H27 122.1 . . ?
C27 C26 C25 122.5(13) . . ?
N6 C26 C27 122.5(13) . . ?
N6 C26 C25 114.9(11) . . ?
C24 C25 C26 128.4(12) . . ?
N5 C25 C26 113.9(11) . . ?
N5 C25 C24 117.6(13) . . ?
C25 C24 H24 119.8 . . ?
C23 C24 C25 120.4(13) . . ?
C23 C24 H24 119.8 . . ?
C24 C23 H23 119.9 . . ?
C24 C23 C22 120.2(13) . . ?
C22 C23 H23 119.9 . . ?
C23 C22 H22 120.5 . . ?
C23 C22 C21 119.1(13) . . ?
C21 C22 H22 120.5 . . ?
C22 C21 C20 125.7(12) . . ?
N5 C21 C22 119.7(12) . . ?
N5 C21 C20 114.6(10) . . ?
C19 C20 C21 123.7(12) . . ?
N4 C20 C21 114.3(11) . . ?
N4 C20 C19 122.0(12) . . ?
C20 C19 H19 121.3 . . ?
C18 C19 C20 117.5(15) . . ?
C18 C19 H19 121.3 . . ?
C19 C18 H18 120.0 . . ?
C17 C18 C19 120.0(17) . . ?
C17 C18 H18 120.0 . . ?
C18 C17 H17 119.9 . . ?
C18 C17 C16 120.1(16) . . ?
C16 C17 H17 119.9 . . ?
C17 C16 H16 119.1 . . ?
N4 C16 C17 121.7(14) . . ?
N4 C16 H16 119.1 . . ?
C32 C33 C34 116.6(13) . . ?
C32 C33 I2 122.3(11) . . ?
C34 C33 I2 121.2(10) . . ?
C33 C32 C31 123.8(13) . . ?
F1 C32 C33 118.4(12) . . ?
F1 C32 C31 117.7(12) . . ?
C32 C31 I1 123.1(10) . . ?
C36 C31 C32 117.6(12) . . ?
C36 C31 I1 119.3(9) . . ?
C31 C36 C35 121.6(12) . . ?
F4 C36 C31 121.7(12) . . ?
F4 C36 C35 116.6(13) . . ?
C36 C35 C34 118.4(14) . . ?
F3 C35 C36 120.8(14) . . ?
F3 C35 C34 120.6(14) . . ?
C35 C34 C33 121.9(13) . . ?
F2 C34 C33 120.1(14) . . ?
F2 C34 C35 118.0(15) . . ?
C1 N1 Co1 131.1(10) . . ?
C5 N1 C1 115.2(12) . . ?
C5 N1 Co1 113.7(8) . . ?
C6 N2 Co1 118.1(8) . . ?
C10 N2 C6 122.3(10) . . ?
C10 N2 Co1 119.6(8) . . ?
C11 N3 Co1 113.3(8) . . ?
C15 N3 C11 119.1(12) . . ?
C15 N3 Co1 127.6(10) . . ?
C30 N6 C26 117.9(13) . . ?
C30 N6 Co1 128.9(11) . . ?
C26 N6 Co1 113.2(8) . . ?
C25 N5 Co1 118.4(8) . . ?
C21 N5 C25 123.0(10) . . ?
C21 N5 Co1 118.6(8) . . ?
C20 N4 Co1 112.6(8) . . ?
C16 N4 C20 118.6(12) . . ?
C16 N4 Co1 128.7(9) . . ?
N1 Co1 N3 159.2(4) . . ?
N1 Co1 N4 91.3(4) . . ?
N2 Co1 N1 80.0(4) . . ?
N2 Co1 N3 79.3(4) . . ?
N2 Co1 N6 101.4(4) . . ?
N2 Co1 N5 179.0(4) . . ?
N2 Co1 N4 99.2(4) . . ?
N6 Co1 N1 93.4(4) . . ?
N6 Co1 N3 92.5(4) . . ?
N6 Co1 N4 159.4(4) . . ?
N5 Co1 N1 99.7(4) . . ?
N5 Co1 N3 101.0(4) . . ?
N5 Co1 N6 79.5(4) . . ?
N5 Co1 N4 79.9(4) . . ?
N4 Co1 N3 90.3(4) . . ?
C38 C37 I3 121.0(11) . . ?
C42 C37 I3 124.1(12) . . ?
C42 C37 C38 114.6(15) . . ?
C39 C38 C37 123.9(14) . . ?
F5 C38 C37 118.8(13) . . ?
F5 C38 C39 117.4(12) . . ?
C38 C39 I4 123.0(10) . . ?
C40 C39 C38 115.3(14) . . ?
C40 C39 I4 121.7(11) . . ?
C37 C42 F8 115.7(16) . . ?
C41 C42 C37 124.0(16) . . ?
C41 C42 F8 120.1(15) . . ?
C42 C41 C40 119.8(15) . . ?
C42 C41 F7 120.2(15) . . ?
C40 C41 F7 119.9(15) . . ?
C39 C40 F6 119.8(16) . . ?
C41 C40 C39 122.2(14) . . ?
C41 C40 F6 118.0(16) . . ?
C44A C43A I5A 120.8 . . ?
C44A C43A C48A 114.7 . . ?
C48A C43A I5A 124.2 . . ?
C45A C44A C43A 124.2 . . ?
F9A C44A C43A 118.4 . . ?
F9A C44A C45A 117.3 . . ?
C44A C45A C46A 114.3 . . ?
C44A C45A I6A 123.9 . . ?
C46A C45A I6A 121.8 . . ?
C47A C48A C43A 123.9 . . ?
C47A C48A F12A 120.4 . . ?
F12A C48A C43A 115.4 . . ?
C48A C47A C46A 120.6 . . ?
C48A C47A F11A 119.6 . . ?
C46A C47A F11A 119.8 . . ?
C47A C46A C45A 122.1 . . ?
C47A C46A F10A 119.1 . . ?
F10A C46A C45A 118.7 . . ?
C44B C43B I5B 120.8 . . ?
C44B C43B C48B 114.7 . . ?
C48B C43B I5B 124.2 . . ?
C45B C44B C43B 124.2 . . ?
F9B C44B C43B 118.4 . . ?
F9B C44B C45B 117.4 . . ?
C44B C45B C46B 114.3 . . ?
C44B C45B I6B 123.9 . . ?
C46B C45B I6B 121.8 . . ?
C47B C48B C43B 123.9 . . ?
C47B C48B F12B 120.5 . . ?
F12B C48B C43B 115.4 . . ?
C48B C47B C46B 120.6 . . ?
C48B C47B F11B 119.6 . . ?
C46B C47B F11B 119.8 . . ?
C47B C46B C45B 122.1 . . ?
C47B C46B F10B 119.2 . . ?
F10B C46B C45B 118.7 . . ?
C44C C43C I5C 120.8 . . ?
C44C C43C C48C 114.7 . . ?
C48C C43C I5C 124.2 . . ?
C45C C44C C43C 124.2 . . ?
F9C C44C C43C 118.4 . . ?
F9C C44C C45C 117.3 . . ?
C44C C45C C46C 114.3 . . ?
C44C C45C I6C 123.9 . . ?
C46C C45C I6C 121.8 . . ?
C47C C48C C43C 123.9 . . ?
C47C C48C F12C 120.5 . . ?
F12C C48C C43C 115.4 . . ?
C48C C47C C46C 120.6 . . ?
C48C C47C F11C 119.5 . . ?
C46C C47C F11C 119.9 . . ?
C47C C46C C45C 122.1 . . ?
C47C C46C F10C 119.2 . . ?
F10C C46C C45C 118.7 . . ?

loop_
_geom_bond_atom_site_label_1
_geom_bond_atom_site_label_2
_geom_bond_distance
_geom_bond_site_symmetry_2
_geom_bond_publ_flag
C1 H1 0.9300 . ?
C1 C2 1.32(2) . ?
C1 N1 1.378(17) . ?
C2 H2 0.9300 . ?
C2 C3 1.32(3) . ?
C3 H3 0.9300 . ?
C3 C4 1.37(2) . ?
C4 H4 0.9300 . ?
C4 C5 1.380(19) . ?
C5 C6 1.463(18) . ?
C5 N1 1.342(15) . ?
C6 C7 1.393(17) . ?
C6 N2 1.348(15) . ?
C7 H7 0.9300 . ?
C7 C8 1.39(2) . ?
C8 H8 0.9300 . ?
C8 C9 1.36(2) . ?
C9 H9 0.9300 . ?
C9 C10 1.411(17) . ?
C10 C11 1.477(17) . ?
C10 N2 1.321(15) . ?
C11 C12 1.34(2) . ?
C11 N3 1.334(15) . ?
C12 H12 0.9300 . ?
C12 C13 1.39(3) . ?
C13 H13 0.9300 . ?
C13 C14 1.36(3) . ?
C14 H14 0.9300 . ?
C14 C15 1.34(2) . ?
C15 H15 0.9300 . ?
C15 N3 1.320(17) . ?
C30 H30 0.9300 . ?
C30 C29 1.35(3) . ?
C30 N6 1.348(19) . ?
C29 H29 0.9300 . ?
C29 C28 1.36(3) . ?
C28 H28 0.9300 . ?
C28 C27 1.38(3) . ?
C27 H27 0.9300 . ?
C27 C26 1.395(19) . ?
C26 C25 1.428(19) . ?
C26 N6 1.351(16) . ?
C25 C24 1.402(17) . ?
C25 N5 1.359(15) . ?
C24 H24 0.9300 . ?
C24 C23 1.37(2) . ?
C23 H23 0.9300 . ?
C23 C22 1.37(2) . ?
C22 H22 0.9300 . ?
C22 C21 1.396(17) . ?
C21 C20 1.466(18) . ?
C21 N5 1.332(15) . ?
C20 C19 1.394(19) . ?
C20 N4 1.344(15) . ?
C19 H19 0.9300 . ?
C19 C18 1.38(2) . ?
C18 H18 0.9300 . ?
C18 C17 1.31(2) . ?
C17 H17 0.9300 . ?
C17 C16 1.40(2) . ?
C16 H16 0.9300 . ?
C16 N4 1.309(17) . ?
C33 C32 1.364(19) . ?
C33 C34 1.38(2) . ?
C33 I2 2.107(14) . ?
C32 C31 1.370(18) . ?
C32 F1 1.359(16) . ?
C31 C36 1.370(19) . ?
C31 I1 2.117(13) . ?
C36 C35 1.37(2) . ?
C36 F4 1.322(15) . ?
C35 C34 1.38(2) . ?
C35 F3 1.311(17) . ?
C34 F2 1.342(15) . ?
N1 Co1 2.074(10) . ?
N2 Co1 1.903(9) . ?
N3 Co1 2.094(10) . ?
N6 Co1 2.061(12) . ?
N5 Co1 1.918(9) . ?
N4 Co1 2.087(10) . ?
I3 C37 2.109(15) . ?
C37 C38 1.38(2) . ?
C37 C42 1.37(2) . ?
C38 C39 1.380(19) . ?
C38 F5 1.334(16) . ?
C39 C40 1.36(2) . ?
C39 I4 2.102(15) . ?
C42 C41 1.29(2) . ?
C42 F8 1.382(19) . ?
C41 C40 1.36(2) . ?
C41 F7 1.373(17) . ?
C40 F6 1.363(16) . ?
I5A C43A 2.1143 . ?
C43A C44A 1.3808 . ?
C43A C48A 1.3820 . ?
C44A C45A 1.3704 . ?
C44A F9A 1.3271 . ?
C45A C46A 1.3967 . ?
C45A I6A 2.0958 . ?
C48A C47A 1.2691 . ?
C48A F12A 1.3747 . ?
C47A C46A 1.3442 . ?
C47A F11A 1.3644 . ?
C46A F10A 1.3628 . ?
I5B C43B 2.1143 . ?
C43B C44B 1.3813 . ?
C43B C48B 1.3817 . ?
C44B C45B 1.3702 . ?
C44B F9B 1.3271 . ?
C45B C46B 1.3967 . ?
C45B I6B 2.0958 . ?
C48B C47B 1.2684 . ?
C48B F12B 1.3749 . ?
C47B C46B 1.3441 . ?
C47B F11B 1.3650 . ?
C46B F10B 1.3628 . ?
I5C C43C 2.1144 . ?
C43C C44C 1.3812 . ?
C43C C48C 1.3820 . ?
C44C C45C 1.3704 . ?
C44C F9C 1.3268 . ?
C45C C46C 1.3969 . ?
C45C I6C 2.0953 . ?
C48C C47C 1.2692 . ?
C48C F12C 1.3746 . ?
C47C C46C 1.3441 . ?
C47C F11C 1.3643 . ?
C46C F10C 1.3628 . ?

loop_
_geom_torsion_atom_site_label_1
_geom_torsion_atom_site_label_2
_geom_torsion_atom_site_label_3
_geom_torsion_atom_site_label_4
_geom_torsion
_geom_torsion_site_symmetry_1
_geom_torsion_site_symmetry_2
_geom_torsion_site_symmetry_3
_geom_torsion_site_symmetry_4
_geom_torsion_publ_flag
C1 C2 C3 C4 -4(3) . . . . ?
C2 C1 N1 C5 -4(2) . . . . ?
C2 C1 N1 Co1 179.6(14) . . . . ?
C2 C3 C4 C5 3(3) . . . . ?
C3 C4 C5 C6 -175.6(16) . . . . ?
C3 C4 C5 N1 -2(2) . . . . ?
C4 C5 C6 C7 0(2) . . . . ?
C4 C5 C6 N2 179.8(13) . . . . ?
C4 C5 N1 C1 2(2) . . . . ?
C4 C5 N1 Co1 179.3(12) . . . . ?
C5 C6 C7 C8 -179.4(14) . . . . ?
C5 C6 N2 C10 178.4(11) . . . . ?
C5 C6 N2 Co1 -1.9(14) . . . . ?
C6 C5 N1 C1 176.9(12) . . . . ?
C6 C5 N1 Co1 -6.2(14) . . . . ?
C6 C7 C8 C9 1(3) . . . . ?
C7 C6 N2 C10 -1.9(18) . . . . ?
C7 C6 N2 Co1 177.7(10) . . . . ?
C7 C8 C9 C10 -2(2) . . . . ?
C8 C9 C10 C11 -177.8(14) . . . . ?
C8 C9 C10 N2 2(2) . . . . ?
C9 C10 C11 C12 -1(2) . . . . ?
C9 C10 C11 N3 178.0(12) . . . . ?
C9 C10 N2 C6 0.7(18) . . . . ?
C9 C10 N2 Co1 -179.0(10) . . . . ?
C10 C11 C12 C13 178.9(16) . . . . ?
C10 C11 N3 C15 -179.6(13) . . . . ?
C10 C11 N3 Co1 1.6(13) . . . . ?
C11 C10 N2 C6 -180.0(10) . . . . ?
C11 C10 N2 Co1 0.4(14) . . . . ?
C11 C12 C13 C14 1(3) . . . . ?
C12 C11 N3 C15 0(2) . . . . ?
C12 C11 N3 Co1 -179.1(13) . . . . ?
C12 C13 C14 C15 -2(3) . . . . ?
C13 C14 C15 N3 1(3) . . . . ?
C14 C15 N3 C11 0(2) . . . . ?
C14 C15 N3 Co1 178.3(14) . . . . ?
C30 C29 C28 C27 2(4) . . . . ?
C29 C30 N6 C26 1(3) . . . . ?
C29 C30 N6 Co1 179.6(16) . . . . ?
C29 C28 C27 C26 -3(3) . . . . ?
C28 C27 C26 C25 179.7(16) . . . . ?
C28 C27 C26 N6 4(2) . . . . ?
C27 C26 C25 C24 6(2) . . . . ?
C27 C26 C25 N5 -178.9(13) . . . . ?
C27 C26 N6 C30 -3(2) . . . . ?
C27 C26 N6 Co1 178.3(12) . . . . ?
C26 C25 C24 C23 177.2(15) . . . . ?
C26 C25 N5 C21 -178.7(11) . . . . ?
C26 C25 N5 Co1 2.0(14) . . . . ?
C25 C26 N6 C30 -178.9(14) . . . . ?
C25 C26 N6 Co1 2.2(14) . . . . ?
C25 C24 C23 C22 2(2) . . . . ?
C24 C25 N5 C21 -2.5(18) . . . . ?
C24 C25 N5 Co1 178.2(10) . . . . ?
C24 C23 C22 C21 -4(2) . . . . ?
C23 C22 C21 C20 -175.0(14) . . . . ?
C23 C22 C21 N5 3(2) . . . . ?
C22 C21 C20 C19 0(2) . . . . ?
C22 C21 C20 N4 -179.5(13) . . . . ?
C22 C21 N5 C25 0.0(18) . . . . ?
C22 C21 N5 Co1 179.3(10) . . . . ?
C21 C20 C19 C18 176.4(15) . . . . ?
C21 C20 N4 C16 -178.1(12) . . . . ?
C21 C20 N4 Co1 -0.9(14) . . . . ?
C20 C21 N5 C25 178.6(11) . . . . ?
C20 C21 N5 Co1 -2.1(14) . . . . ?
C20 C19 C18 C17 3(3) . . . . ?
C19 C20 N4 C16 2(2) . . . . ?
C19 C20 N4 Co1 179.1(11) . . . . ?
C19 C18 C17 C16 -1(3) . . . . ?
C18 C17 C16 N4 -1(3) . . . . ?
C17 C16 N4 C20 0(2) . . . . ?
C17 C16 N4 Co1 -176.2(12) . . . . ?
C33 C32 C31 C36 3(2) . . . . ?
C33 C32 C31 I1 -176.4(12) . . . . ?
C32 C33 C34 C35 0(3) . . . . ?
C32 C33 C34 F2 -178.2(15) . . . . ?
C32 C31 C36 C35 0(2) . . . . ?
C32 C31 C36 F4 179.6(13) . . . . ?
C31 C36 C35 C34 -2(3) . . . . ?
C31 C36 C35 F3 -177.1(15) . . . . ?
C36 C35 C34 C33 2(3) . . . . ?
C36 C35 C34 F2 -179.7(15) . . . . ?
C34 C33 C32 C31 -2(2) . . . . ?
C34 C33 C32 F1 -179.1(14) . . . . ?
N1 C1 C2 C3 5(3) . . . . ?
N1 C5 C6 C7 -174.2(13) . . . . ?
N1 C5 C6 N2 5.4(16) . . . . ?
N2 C6 C7 C8 1(2) . . . . ?
N2 C10 C11 C12 179.3(15) . . . . ?
N2 C10 C11 N3 -1.4(16) . . . . ?
N3 C11 C12 C13 0(3) . . . . ?
N6 C30 C29 C28 0(3) . . . . ?
N6 C26 C25 C24 -178.4(13) . . . . ?
N6 C26 C25 N5 -2.8(16) . . . . ?
N5 C25 C24 C23 2(2) . . . . ?
N5 C21 C20 C19 -178.0(13) . . . . ?
N5 C21 C20 N4 1.9(16) . . . . ?
N4 C20 C19 C18 -4(2) . . . . ?
F1 C32 C31 C36 179.5(13) . . . . ?
F1 C32 C31 I1 0.3(19) . . . . ?
F4 C36 C35 C34 178.0(15) . . . . ?
F4 C36 C35 F3 3(2) . . . . ?
F3 C35 C34 C33 177.5(16) . . . . ?
F3 C35 C34 F2 -5(3) . . . . ?
I2 C33 C32 C31 177.2(12) . . . . ?
I2 C33 C32 F1 0(2) . . . . ?
I2 C33 C34 C35 -179.8(13) . . . . ?
I2 C33 C34 F2 2(2) . . . . ?
I1 C31 C36 C35 178.7(12) . . . . ?
I1 C31 C36 F4 -1.2(19) . . . . ?
I3 C37 C38 C39 -176.1(11) . . . . ?
I3 C37 C38 F5 4.0(19) . . . . ?
I3 C37 C42 C41 179.1(13) . . . . ?
I3 C37 C42 F8 -6.6(19) . . . . ?
C37 C38 C39 C40 -1(2) . . . . ?
C37 C38 C39 I4 -179.3(11) . . . . ?
C37 C42 C41 C40 -6(3) . . . . ?
C37 C42 C41 F7 177.6(14) . . . . ?
C38 C37 C42 C41 6(2) . . . . ?
C38 C37 C42 F8 179.8(13) . . . . ?
C38 C39 C40 C41 1(2) . . . . ?
C38 C39 C40 F6 -179.8(13) . . . . ?
C42 C37 C38 C39 -2(2) . . . . ?
C42 C37 C38 F5 177.8(13) . . . . ?
C42 C41 C40 C39 2(3) . . . . ?
C42 C41 C40 F6 -177.3(14) . . . . ?
F5 C38 C39 C40 179.4(13) . . . . ?
F5 C38 C39 I4 0.5(19) . . . . ?
F8 C42 C41 C40 -179.7(14) . . . . ?
F8 C42 C41 F7 4(2) . . . . ?
F7 C41 C40 C39 179.1(14) . . . . ?
F7 C41 C40 F6 -1(2) . . . . ?
I4 C39 C40 C41 179.5(12) . . . . ?
I4 C39 C40 F6 -1(2) . . . . ?
I5A C43A C44A C45A -177.4 . . . . ?
I5A C43A C44A F9A 4.8 . . . . ?
I5A C43A C48A C47A 178.4 . . . . ?
I5A C43A C48A F12A -7.2 . . . . ?
C43A C44A C45A C46A 1.0 . . . . ?
C43A C44A C45A I6A -179.5 . . . . ?
C43A C48A C47A C46A -3.4 . . . . ?
C43A C48A C47A F11A 177.5 . . . . ?
C44A C43A C48A C47A 5.0 . . . . ?
C44A C43A C48A F12A 179.4 . . . . ?
C44A C45A C46A C47A 1.0 . . . . ?
C44A C45A C46A F10A 178.5 . . . . ?
C48A C43A C44A C45A -3.8 . . . . ?
C48A C43A C44A F9A 178.5 . . . . ?
C48A C47A C46A C45A 0.1 . . . . ?
C48A C47A C46A F10A -177.4 . . . . ?
F9A C44A C45A C46A 178.8 . . . . ?
F9A C44A C45A I6A -1.8 . . . . ?
F12A C48A C47A C46A -177.4 . . . . ?
F12A C48A C47A F11A 3.5 . . . . ?
F11A C47A C46A C45A 179.2 . . . . ?
F11A C47A C46A F10A 1.7 . . . . ?
I6A C45A C46A C47A -178.5 . . . . ?
I6A C45A C46A F10A -0.9 . . . . ?
I5B C43B C44B C45B -177.4 . . . . ?
I5B C43B C44B F9B 4.8 . . . . ?
I5B C43B C48B C47B 178.4 . . . . ?
I5B C43B C48B F12B -7.2 . . . . ?
C43B C44B C45B C46B 1.0 . . . . ?
C43B C44B C45B I6B -179.5 . . . . ?
C43B C48B C47B C46B -3.3 . . . . ?
C43B C48B C47B F11B 177.5 . . . . ?
C44B C43B C48B C47B 5.0 . . . . ?
C44B C43B C48B F12B 179.4 . . . . ?
C44B C45B C46B C47B 1.0 . . . . ?
C44B C45B C46B F10B 178.5 . . . . ?
C48B C43B C44B C45B -3.8 . . . . ?
C48B C43B C44B F9B 178.5 . . . . ?
C48B C47B C46B C45B 0.1 . . . . ?
C48B C47B C46B F10B -177.4 . . . . ?
F9B C44B C45B C46B 178.8 . . . . ?
F9B C44B C45B I6B -1.8 . . . . ?
F12B C48B C47B C46B -177.4 . . . . ?
F12B C48B C47B F11B 3.4 . . . . ?
F11B C47B C46B C45B 179.2 . . . . ?
F11B C47B C46B F10B 1.7 . . . . ?
I6B C45B C46B C47B -178.5 . . . . ?
I6B C45B C46B F10B -1.0 . . . . ?
I5C C43C C44C C45C -177.4 . . . . ?
I5C C43C C44C F9C 4.8 . . . . ?
I5C C43C C48C C47C 178.4 . . . . ?
I5C C43C C48C F12C -7.2 . . . . ?
C43C C44C C45C C46C 1.0 . . . . ?
C43C C44C C45C I6C -179.6 . . . . ?
C43C C48C C47C C46C -3.4 . . . . ?
C43C C48C C47C F11C 177.5 . . . . ?
C44C C43C C48C C47C 5.0 . . . . ?
C44C C43C C48C F12C 179.3 . . . . ?
C44C C45C C46C C47C 1.0 . . . . ?
C44C C45C C46C F10C 178.5 . . . . ?
C48C C43C C44C C45C -3.8 . . . . ?
C48C C43C C44C F9C 178.5 . . . . ?
C48C C47C C46C C45C 0.1 . . . . ?
C48C C47C C46C F10C -177.4 . . . . ?
F9C C44C C45C C46C 178.8 . . . . ?
F9C C44C C45C I6C -1.8 . . . . ?
F12C C48C C47C C46C -177.4 . . . . ?
F12C C48C C47C F11C 3.5 . . . . ?
F11C C47C C46C C45C 179.2 . . . . ?
F11C C47C C46C F10C 1.7 . . . . ?
I6C C45C C46C C47C -178.5 . . . . ?
I6C C45C C46C F10C -0.9 . . . . ?
